data_4339684
loop_
_publ_author_name
'Abdou, Hanan E.'
'Mohamed, Ahmed A.'
'Fackler, Jr, John P'

_publ_section_title
;
 Oxidative addition of small molecules to a dinuclear Au(I) amidinate
 complex, Au2[(2,6-Me2Ph)2N2CH]2. Syntheses and characterization of Au(II)
 amidinate complexes including one which possesses Au(II)-oxygen bonds.
;
_journal_issue 23
_journal_name_full 'Inorganic chemistry'
_journal_page_first 9692
_journal_page_last 9699
_journal_paper_doi 10.1021/ic700929e
_journal_volume 46
_journal_year 2007
_chemical_formula_sum 'C54 H48 Au2 N4 O4'
_chemical_formula_weight 1210.90
_chemical_name_systematic
; 
 ? 
;
_space_group_IT_number 2
_symmetry_cell_setting triclinic
_symmetry_space_group_name_Hall '-P 1'
_symmetry_space_group_name_H-M 'P -1'
_atom_sites_solution_hydrogens geom
_atom_sites_solution_primary direct
_atom_sites_solution_secondary difmap
_audit_creation_method SHELXL-97
_cell_angle_alpha 115.168(4)
_cell_angle_beta 101.112(4)
_cell_angle_gamma 106.253(5)
_cell_formula_units_Z 1
_cell_length_a 11.160(3)
_cell_length_b 12.112(3)
_cell_length_c 12.364(3)
_cell_measurement_temperature 110(2)
_cell_volume 1355.4(6)
_computing_structure_refinement 'SHELXL-97 (Sheldrick, 1997)'
_computing_structure_solution 'SHELXS-97 (Sheldrick, 1990)'
_diffrn_ambient_temperature 110(2)
_diffrn_measured_fraction_theta_full 0.978
_diffrn_measured_fraction_theta_max 0.978
_diffrn_radiation_monochromator graphite
_diffrn_radiation_source 'fine-focus sealed tube'
_diffrn_radiation_type MoK\a
_diffrn_radiation_wavelength 0.71073
_diffrn_reflns_av_R_equivalents 0.0697
_diffrn_reflns_av_sigmaI/netI 0.0673
_diffrn_reflns_limit_h_max 14
_diffrn_reflns_limit_h_min -14
_diffrn_reflns_limit_k_max 15
_diffrn_reflns_limit_k_min -15
_diffrn_reflns_limit_l_max 15
_diffrn_reflns_limit_l_min -15
_diffrn_reflns_number 15511
_diffrn_reflns_theta_full 27.54
_diffrn_reflns_theta_max 27.54
_diffrn_reflns_theta_min 1.95
_exptl_absorpt_coefficient_mu 5.449
_exptl_crystal_colour brown
_exptl_crystal_density_diffrn 1.484
_exptl_crystal_density_method 'not measured'
_exptl_crystal_F_000 586.33
_refine_diff_density_max 4.644
_refine_diff_density_min -2.260
_refine_diff_density_rms 0.348
_refine_ls_extinction_method none
_refine_ls_goodness_of_fit_ref 1.193
_refine_ls_hydrogen_treatment mixed
_refine_ls_matrix_type full
_refine_ls_number_parameters 283
_refine_ls_number_reflns 6118
_refine_ls_number_restraints 0
_refine_ls_restrained_S_all 1.178
_refine_ls_R_factor_all 0.0758
_refine_ls_R_factor_gt 0.0691
_refine_ls_shift/su_max 0.016
_refine_ls_shift/su_mean 0.000
_refine_ls_structure_factor_coef Fsqd
_refine_ls_weighting_details 'calc w=1/[\s^2^(Fo^2^)+(0.0890P)^2^+27.3000P] where P=(Fo^2^+2Fc^2^)/3'
_refine_ls_weighting_scheme calc
_refine_ls_wR_factor_gt 0.1964
_refine_ls_wR_factor_ref 0.1996
_reflns_number_gt 5475
_reflns_number_total 6118
_reflns_threshold_expression >2sigma(I)
_cod_data_source_file ic700929e-file002.cif
_cod_data_source_block benzoylperoxide
_cod_original_sg_symbol_H-M p-1
_cod_database_code 4339684

loop_
_symmetry_equiv_pos_as_xyz
'x, y, z'
'-x, -y, -z'

loop_
_atom_site_label
_atom_site_type_symbol
_atom_site_fract_x
_atom_site_fract_y
_atom_site_fract_z
_atom_site_U_iso_or_equiv
_atom_site_adp_type
_atom_site_occupancy
_atom_site_symmetry_multiplicity
_atom_site_calc_flag
_atom_site_refinement_flags
Au1 Au 0.92765(4) 0.87817(4) 0.43901(4) 0.01853(15) Uani 1 1 d .
C10 C 0.8792(12) 0.7715(13) 0.6139(12) 0.028(2) Uani 1 1 d U
C2 C 0.8570(13) 0.7635(13) 0.1531(12) 0.029(2) Uani 1 1 d U
C9 C 1.0837(14) 0.7604(15) 0.1572(14) 0.039(3) Uani 1 1 d U
H9A H 1.1173 0.6972 0.1113 0.059 Uiso 1 1 calc R
H9B H 1.1053 0.7787 0.2438 0.059 Uiso 1 1 calc R
H9C H 1.1239 0.8417 0.1574 0.059 Uiso 1 1 calc R
C11 C 0.7484(14) 0.7327(15) 0.6042(14) 0.038(3) Uani 1 1 d U
C6 C 0.8694(17) 0.5883(17) -0.0253(16) 0.047(4) Uani 1 1 d U
H6 H 0.9186 0.5466 -0.0671 0.056 Uiso 1 1 calc R
C15 C 0.9552(14) 0.6998(14) 0.6274(13) 0.034(3) Uani 1 1 d U
C14 C 0.8878(18) 0.5850(18) 0.6313(17) 0.052(4) Uani 1 1 d U
H14 H 0.9341 0.5344 0.6396 0.062 Uiso 1 1 calc R
C3 C 0.7163(15) 0.7103(15) 0.0982(14) 0.038(3) Uani 1 1 d U
C8 C 0.6373(18) 0.7759(18) 0.1659(17) 0.052(4) Uani 1 1 d U
H8A H 0.5453 0.7324 0.1102 0.077 Uiso 1 1 calc R
H8B H 0.6719 0.8683 0.1900 0.077 Uiso 1 1 calc R
H8C H 0.6437 0.7691 0.2413 0.077 Uiso 1 1 calc R
C17 C 1.0985(17) 0.7420(18) 0.6340(17) 0.050(4) Uani 1 1 d U
H17A H 1.1029 0.7470 0.5593 0.075 Uiso 1 1 calc R
H17B H 1.1312 0.6778 0.6376 0.075 Uiso 1 1 calc R
H17C H 1.1523 0.8280 0.7092 0.075 Uiso 1 1 calc R
C12 C 0.6857(18) 0.6177(17) 0.6087(16) 0.049(4) Uani 1 1 d U
H12 H 0.5967 0.5894 0.6022 0.059 Uiso 1 1 calc R
C4 C 0.6551(17) 0.5942(17) -0.0223(16) 0.047(4) Uani 1 1 d U
H4 H 0.5627 0.5558 -0.0631 0.056 Uiso 1 1 calc R
C16 C 0.6677(18) 0.8086(18) 0.5842(17) 0.052(4) Uani 1 1 d U
H16A H 0.7132 0.9010 0.6502 0.078 Uiso 1 1 calc R
H16B H 0.5812 0.7718 0.5874 0.078 Uiso 1 1 calc R
H16C H 0.6574 0.8012 0.5021 0.078 Uiso 1 1 calc R
C7 C 0.9349(13) 0.7036(14) 0.0935(13) 0.033(3) Uani 1 1 d U
C5 C 0.7350(17) 0.5355(18) -0.0816(17) 0.050(4) Uani 1 1 d U
H5 H 0.6937 0.4582 -0.1617 0.060 Uiso 1 1 calc R
C13 C 0.7628(18) 0.5462(19) 0.6236(17) 0.054(4) Uani 1 1 d U
H13 H 0.7239 0.4704 0.6281 0.065 Uiso 1 1 calc R
O1 O 0.7957(8) 0.6824(8) 0.3435(8) 0.0241(16) Uani 1 1 d U
N1 N 0.9221(9) 0.8836(10) 0.2780(9) 0.0217(19) Uani 1 1 d U
N2 N 0.9430(9) 0.8880(10) 0.6077(9) 0.0223(19) Uani 1 1 d U
C18 C 0.8514(11) 0.6014(11) 0.3022(10) 0.020(2) Uani 1 1 d U
O2 O 0.9703(10) 0.6241(11) 0.3060(10) 0.040(2) Uani 1 1 d U
C1 C 0.9876(12) 0.9973(12) 0.2847(11) 0.026(2) Uani 1 1 d U
H1 H 0.9844 0.9959 0.2084 0.031 Uiso 1 1 calc R
C19 C 0.7487(12) 0.4547(12) 0.2243(11) 0.025(2) Uani 1 1 d U
C24 C 0.7624(13) 0.3598(14) 0.1166(13) 0.033(3) Uani 1 1 d U
H24 H 0.8352 0.3859 0.0935 0.039 Uiso 1 1 calc R
C20 C 0.6424(16) 0.4111(17) 0.2594(16) 0.047(4) Uani 1 1 d U
H20 H 0.6315 0.4713 0.3305 0.056 Uiso 1 1 calc R
C23 C 0.6704(16) 0.2300(17) 0.0457(16) 0.046(3) Uani 1 1 d U
H23 H 0.6804 0.1697 -0.0260 0.055 Uiso 1 1 calc R
C21 C 0.554(2) 0.281(2) 0.1909(19) 0.060(5) Uani 1 1 d U
H21 H 0.4858 0.2533 0.2187 0.072 Uiso 1 1 calc R
C22 C 0.562(2) 0.187(2) 0.0795(19) 0.060(4) Uani 1 1 d U
H22 H 0.4976 0.0995 0.0304 0.072 Uiso 1 1 calc R
C27 C 0.9534(16) 0.8790(16) 0.9400(15) 0.045(4) Uani 1 1 d U
C26 C 0.805(2) 0.969(3) 0.981(2) 0.077(6) Uiso 1 1 d .
C25 C 1.077(3) 0.898(3) 0.952(3) 0.106(9) Uiso 1 1 d .

loop_
_atom_site_aniso_label
_atom_site_aniso_U_11
_atom_site_aniso_U_22
_atom_site_aniso_U_33
_atom_site_aniso_U_23
_atom_site_aniso_U_13
_atom_site_aniso_U_12
Au1 0.0269(2) 0.0169(2) 0.0153(2) 0.00936(16) 0.01039(15) 0.00987(16)
C10 0.029(3) 0.028(3) 0.028(3) 0.0146(15) 0.0103(13) 0.0110(14)
C2 0.029(3) 0.029(3) 0.028(3) 0.0149(15) 0.0104(13) 0.0112(14)
C9 0.040(3) 0.039(3) 0.039(3) 0.0200(18) 0.0146(15) 0.0160(16)
C11 0.038(3) 0.038(3) 0.038(3) 0.0194(18) 0.0141(14) 0.0148(16)
C6 0.047(4) 0.047(4) 0.046(4) 0.024(2) 0.0169(16) 0.0187(17)
C15 0.034(3) 0.033(3) 0.033(3) 0.0173(16) 0.0118(14) 0.0137(15)
C14 0.052(4) 0.051(4) 0.051(4) 0.026(2) 0.0183(17) 0.0208(19)
C3 0.038(3) 0.038(3) 0.038(3) 0.0197(18) 0.0131(14) 0.0152(15)
C8 0.052(4) 0.052(4) 0.052(4) 0.026(2) 0.0182(17) 0.0209(19)
C17 0.050(4) 0.050(4) 0.050(4) 0.026(2) 0.0175(17) 0.0209(18)
C12 0.049(4) 0.049(4) 0.048(4) 0.025(2) 0.0181(16) 0.0190(18)
C4 0.048(4) 0.047(4) 0.047(4) 0.024(2) 0.0165(16) 0.0185(17)
C16 0.052(4) 0.052(4) 0.052(4) 0.026(2) 0.0193(17) 0.0211(19)
C7 0.034(3) 0.033(3) 0.033(3) 0.0172(16) 0.0122(14) 0.0131(15)
C5 0.051(4) 0.050(4) 0.050(4) 0.026(2) 0.0180(17) 0.0200(18)
C13 0.055(4) 0.054(4) 0.054(4) 0.028(2) 0.0197(18) 0.0213(19)
O1 0.0246(18) 0.0230(18) 0.0242(18) 0.0114(12) 0.0090(11) 0.0100(11)
N1 0.022(2) 0.022(2) 0.021(2) 0.0113(13) 0.0079(11) 0.0084(12)
N2 0.023(2) 0.022(2) 0.022(2) 0.0119(13) 0.0082(11) 0.0087(12)
C18 0.020(2) 0.020(2) 0.019(2) 0.0105(13) 0.0077(12) 0.0076(12)
O2 0.041(2) 0.041(2) 0.040(2) 0.0204(14) 0.0157(12) 0.0161(13)
C1 0.026(2) 0.026(2) 0.025(2) 0.0131(15) 0.0092(13) 0.0103(13)
C19 0.025(2) 0.024(2) 0.025(2) 0.0127(14) 0.0087(12) 0.0102(13)
C24 0.033(3) 0.033(3) 0.033(3) 0.0164(16) 0.0117(14) 0.0140(15)
C20 0.047(4) 0.046(4) 0.047(4) 0.024(2) 0.0171(16) 0.0188(17)
C23 0.045(4) 0.045(4) 0.046(4) 0.023(2) 0.0165(16) 0.0190(17)
C21 0.060(5) 0.060(5) 0.060(5) 0.030(2) 0.0219(19) 0.024(2)
C22 0.060(5) 0.060(5) 0.060(5) 0.030(2) 0.0216(19) 0.024(2)
C27 0.046(4) 0.045(4) 0.045(4) 0.023(2) 0.0162(16) 0.0184(17)

loop_
_atom_type_symbol
_atom_type_description
_atom_type_scat_dispersion_real
_atom_type_scat_dispersion_imag
_atom_type_scat_source
C C 0.0033 0.0016 'International Tables Vol C Tables 4.2.6.8 and 6.1.1.4'
H H 0.0000 0.0000 'International Tables Vol C Tables 4.2.6.8 and 6.1.1.4'
N N 0.0061 0.0033 'International Tables Vol C Tables 4.2.6.8 and 6.1.1.4'
O O 0.0106 0.0060 'International Tables Vol C Tables 4.2.6.8 and 6.1.1.4'
Au Au -2.0133 8.8022 'International Tables Vol C Tables 4.2.6.8 and 6.1.1.4'

loop_
_geom_angle_atom_site_label_1
_geom_angle_atom_site_label_2
_geom_angle_atom_site_label_3
_geom_angle
_geom_angle_site_symmetry_1
_geom_angle_site_symmetry_3
N2 Au1 N1 175.5(4) . .
N2 Au1 O1 90.6(4) . .
N1 Au1 O1 93.9(4) . .
N2 Au1 Au1 87.9(3) . 2_776
N1 Au1 Au1 87.6(3) . 2_776
O1 Au1 Au1 174.9(2) . 2_776
C11 C10 C15 122.6(13) . .
C11 C10 N2 119.8(12) . .
C15 C10 N2 117.6(11) . .
C7 C2 C3 123.0(12) . .
C7 C2 N1 119.2(11) . .
C3 C2 N1 117.8(11) . .
C10 C11 C12 119.7(14) . .
C10 C11 C16 121.4(14) . .
C12 C11 C16 118.9(14) . .
C5 C6 C7 120.9(16) . .
C10 C15 C14 115.6(13) . .
C10 C15 C17 121.8(13) . .
C14 C15 C17 122.6(14) . .
C13 C14 C15 123.1(18) . .
C4 C3 C2 117.0(14) . .
C4 C3 C8 121.8(14) . .
C2 C3 C8 121.3(13) . .
C11 C12 C13 117.6(16) . .
C3 C4 C5 119.3(15) . .
C6 C7 C2 117.8(13) . .
C6 C7 C9 120.8(13) . .
C2 C7 C9 121.4(12) . .
C6 C5 C4 122.0(17) . .
C14 C13 C12 121.3(19) . .
C18 O1 Au1 112.6(7) . .
C1 N1 C2 118.1(10) . .
C1 N1 Au1 120.1(8) . .
C2 N1 Au1 121.6(8) . .
C1 N2 C10 118.6(10) 2_776 .
C1 N2 Au1 120.1(8) 2_776 .
C10 N2 Au1 121.3(8) . .
O2 C18 O1 130.4(11) . .
O2 C18 C19 117.5(10) . .
O1 C18 C19 111.7(9) . .
N2 C1 N1 124.2(11) 2_776 .
C20 C19 C24 117.9(13) . .
C20 C19 C18 121.3(12) . .
C24 C19 C18 120.8(11) . .
C23 C24 C19 121.1(13) . .
C21 C20 C19 120.6(16) . .
C24 C23 C22 120.9(16) . .
C20 C21 C22 122.2(19) . .
C23 C22 C21 117.2(19) . .
C27 C25 C26 127(3) . 2_777

loop_
_geom_bond_atom_site_label_1
_geom_bond_atom_site_label_2
_geom_bond_distance
_geom_bond_site_symmetry_2
Au1 N2 2.008(10) .
Au1 N1 2.010(10) .
Au1 O1 2.045(8) .
Au1 Au1 2.4899(10) 2_776
C10 C11 1.365(19) .
C10 C15 1.409(18) .
C10 N2 1.433(16) .
C2 C7 1.404(18) .
C2 C3 1.412(19) .
C2 N1 1.447(15) .
C9 C7 1.500(19) .
C11 C12 1.40(2) .
C11 C16 1.51(2) .
C6 C5 1.35(2) .
C6 C7 1.38(2) .
C15 C14 1.41(2) .
C15 C17 1.51(2) .
C14 C13 1.31(3) .
C3 C4 1.40(2) .
C3 C8 1.49(2) .
C12 C13 1.42(2) .
C4 C5 1.41(2) .
O1 C18 1.284(14) .
N1 C1 1.323(16) .
N2 C1 1.315(15) 2_776
C18 O2 1.264(15) .
C18 C19 1.542(16) .
C1 N2 1.315(15) 2_776
C19 C20 1.39(2) .
C19 C24 1.412(17) .
C24 C23 1.37(2) .
C20 C21 1.36(3) .
C23 C22 1.39(3) .
C21 C22 1.40(3) .
C27 C25 1.31(3) .
C26 C25 1.50(4) 2_777
C25 C26 1.50(4) 2_777
